data_7157649
loop_
_publ_author_name
'Kletskov, Alexey V.'
'Zatykina, Anastasya D.'
'Grudova, Mariya V.'
'Sinelshchikova, Anna A.'
'Grigoriev, Mikhail S.'
'Zaytsev, Vladimir P.'
'Gil, Diego M.'
'Novikov, Roman A.'
'Zubkov, Fedor I.'
'Frontera, Antonio'

_publ_section_title
;
 Raise the anchor! Synthesis, X-ray and NMR characterization of
 1,3,5-triazinanes with an axial tert-butyl group.
;
_journal_issue 41
_journal_name_full 'Organic &amp; biomolecular chemistry'
_journal_page_first 8386
_journal_page_last 8394
_journal_paper_doi 10.1039/d0ob01201g
_journal_volume 18
_journal_year 2020
_chemical_formula_moiety 'C19 H23 Cl2 N3 O4 S2'
_chemical_formula_sum 'C19 H23 Cl2 N3 O4 S2'
_chemical_formula_weight 492.42
_space_group_crystal_system orthorhombic
_space_group_IT_number 62
_space_group_name_Hall '-P 2ac 2n'
_space_group_name_H-M_alt 'P n m a'
_atom_sites_solution_hydrogens geom
_audit_creation_method SHELXL-2018/3
_audit_update_record
;
2019-12-03 deposited with the CCDC.	2020-08-12 downloaded from the CCDC.
;
_cell_angle_alpha 90
_cell_angle_beta 90
_cell_angle_gamma 90
_cell_formula_units_Z 4
_cell_length_a 15.0501(4)
_cell_length_b 23.9887(8)
_cell_length_c 6.1915(2)
_cell_measurement_reflns_used 5592
_cell_measurement_temperature 296(2)
_cell_measurement_theta_max 27.79
_cell_measurement_theta_min 2.84
_cell_volume 2235.33(12)
_computing_structure_refinement 'SHELXL-2018/3 (Sheldrick, 2018)'
_diffrn_ambient_temperature 296(2)
_diffrn_measured_fraction_theta_full 0.994
_diffrn_measured_fraction_theta_max 0.996
_diffrn_measurement_device_type 'Bruker KAPPA APEX II area-detector diffractometer'
_diffrn_radiation_type MoK\a
_diffrn_radiation_wavelength 0.71073
_diffrn_reflns_av_R_equivalents 0.0298
_diffrn_reflns_av_unetI/netI 0.0202
_diffrn_reflns_Laue_measured_fraction_full 0.994
_diffrn_reflns_Laue_measured_fraction_max 0.996
_diffrn_reflns_limit_h_max 21
_diffrn_reflns_limit_h_min -20
_diffrn_reflns_limit_k_max 33
_diffrn_reflns_limit_k_min -33
_diffrn_reflns_limit_l_max 8
_diffrn_reflns_limit_l_min -8
_diffrn_reflns_number 23321
_diffrn_reflns_point_group_measured_fraction_full 0.994
_diffrn_reflns_point_group_measured_fraction_max 0.996
_diffrn_reflns_theta_full 25.242
_diffrn_reflns_theta_max 30.000
_diffrn_reflns_theta_min 3.943
_exptl_absorpt_coefficient_mu 0.508
_exptl_absorpt_correction_T_max 0.970
_exptl_absorpt_correction_T_min 0.873
_exptl_absorpt_correction_type multi-scan
_exptl_absorpt_process_details 'SADABS (Bruker, 2008)'
_exptl_crystal_colour colourless
_exptl_crystal_density_diffrn 1.463
_exptl_crystal_description fragment
_exptl_crystal_F_000 1024
_exptl_crystal_recrystallization_method 'Re-crystallisation from solvent: CH2Cl2'
_exptl_crystal_size_max 0.400
_exptl_crystal_size_mid 0.200
_exptl_crystal_size_min 0.060
_refine_diff_density_max 0.545
_refine_diff_density_min -0.419
_refine_diff_density_rms 0.048
_refine_ls_extinction_method none
_refine_ls_goodness_of_fit_ref 1.029
_refine_ls_hydrogen_treatment constr
_refine_ls_matrix_type full
_refine_ls_number_parameters 142
_refine_ls_number_reflns 3322
_refine_ls_number_restraints 0
_refine_ls_restrained_S_all 1.029
_refine_ls_R_factor_all 0.0771
_refine_ls_R_factor_gt 0.0508
_refine_ls_shift/su_max 0.000
_refine_ls_shift/su_mean 0.000
_refine_ls_structure_factor_coef Fsqd
_refine_ls_weighting_details 'w=1/[\s^2^(Fo^2^)+(0.0514P)^2^+1.5273P] where P=(Fo^2^+2Fc^2^)/3'
_refine_ls_weighting_scheme calc
_refine_ls_wR_factor_gt 0.1212
_refine_ls_wR_factor_ref 0.1375
_reflns_Friedel_coverage 0.000
_reflns_number_gt 2344
_reflns_number_total 3322
_reflns_threshold_expression 'I > 2\s(I)'
_cod_data_source_file d0ob01201g3.cif
_cod_data_source_block AK119
_cod_depositor_comments 'Adding full bibliography for 7157649--7157656.cif.'
_cod_database_code 7157649
_shelx_shelxl_version_number 2018/3
_shelx_space_group_comment
;
The symmetry employed for this shelxl refinement is uniquely defined
by the following loop, which should always be used as a source of
symmetry information in preference to the above space-group names.
They are only intended as comments.
;
_shelx_estimated_absorpt_t_min 0.822
_shelx_estimated_absorpt_t_max 0.970

loop_
_space_group_symop_operation_xyz
'x, y, z'
'x+1/2, -y+1/2, -z+1/2'
'-x, y+1/2, -z'
'-x+1/2, -y, z+1/2'
'-x, -y, -z'
'-x-1/2, y-1/2, z-1/2'
'x, -y-1/2, z'
'x-1/2, y, -z-1/2'

loop_
_atom_site_label
_atom_site_type_symbol
_atom_site_fract_x
_atom_site_fract_y
_atom_site_fract_z
_atom_site_U_iso_or_equiv
_atom_site_adp_type
_atom_site_occupancy
_atom_site_site_symmetry_order
_atom_site_calc_flag
_atom_site_refinement_flags_posn
_atom_site_refinement_flags_adp
_atom_site_refinement_flags_occupancy
_atom_site_disorder_assembly
_atom_site_disorder_group
Cl1 Cl 0.65756(5) 0.47550(3) 0.80188(16) 0.0867(3) Uani 1 1 d . . . . .
S1 S 0.35220(4) 0.35607(3) 0.30119(9) 0.05291(18) Uani 1 1 d . . . . .
O1 O 0.27328(12) 0.38833(8) 0.3231(4) 0.0771(6) Uani 1 1 d . . . . .
O2 O 0.38531(14) 0.34111(8) 0.0931(3) 0.0722(6) Uani 1 1 d . . . . .
N1 N 0.23557(16) 0.250000 0.6729(4) 0.0447(6) Uani 1 2 d S T P . .
N3 N 0.33405(12) 0.29858(8) 0.4291(3) 0.0506(4) Uani 1 1 d . . . . .
C2 C 0.28932(17) 0.29873(11) 0.6440(4) 0.0581(6) Uani 1 1 d . . . . .
H2A H 0.333900 0.300258 0.757005 0.070 Uiso 1 1 calc R U . . .
H2B H 0.252356 0.331697 0.656396 0.070 Uiso 1 1 calc R U . . .
C4 C 0.3907(2) 0.250000 0.3973(6) 0.0524(7) Uani 1 2 d S T P . .
H4A H 0.439110 0.250000 0.500809 0.063 Uiso 1 2 calc R U P . .
H4B H 0.415551 0.250000 0.252766 0.063 Uiso 1 2 calc R U P . .
C5 C 0.14363(19) 0.250000 0.5793(5) 0.0427(6) Uani 1 2 d S T P . .
C6 C 0.1410(2) 0.250000 0.3332(5) 0.0555(8) Uani 1 2 d S T P . .
H6A H 0.080311 0.250000 0.285350 0.083 Uiso 1 2 calc R U P . .
H6B H 0.170488 0.282675 0.279628 0.083 Uiso 0.5 1 calc R U P . .
H6C H 0.170488 0.217325 0.279627 0.083 Uiso 0.5 1 calc R U P . .
C7 C 0.09532(19) 0.30102(12) 0.6646(5) 0.0706(7) Uani 1 1 d . . . . .
H7A H 0.036146 0.301956 0.606799 0.106 Uiso 1 1 calc R U . . .
H7B H 0.092594 0.299314 0.819347 0.106 Uiso 1 1 calc R U . . .
H7C H 0.126677 0.334053 0.621533 0.106 Uiso 1 1 calc R U . . .
C8 C 0.43799(13) 0.39190(8) 0.4372(3) 0.0412(4) Uani 1 1 d . . . . .
C9 C 0.42026(15) 0.41747(9) 0.6328(4) 0.0507(5) Uani 1 1 d . . . . .
H9A H 0.363019 0.417168 0.689392 0.061 Uiso 1 1 calc R U . . .
C10 C 0.48826(17) 0.44338(10) 0.7431(4) 0.0555(6) Uani 1 1 d . . . . .
H10A H 0.477321 0.460324 0.875515 0.067 Uiso 1 1 calc R U . . .
C11 C 0.57192(15) 0.44407(9) 0.6567(4) 0.0520(5) Uani 1 1 d . . . . .
C12 C 0.59017(15) 0.41996(10) 0.4615(4) 0.0585(6) Uani 1 1 d . . . . .
H12A H 0.647164 0.421537 0.403837 0.070 Uiso 1 1 calc R U . . .
C13 C 0.52228(15) 0.39305(9) 0.3506(4) 0.0504(5) Uani 1 1 d . . . . .
H13A H 0.533704 0.375926 0.218776 0.060 Uiso 1 1 calc R U . . .

loop_
_atom_site_aniso_label
_atom_site_aniso_U_11
_atom_site_aniso_U_22
_atom_site_aniso_U_33
_atom_site_aniso_U_23
_atom_site_aniso_U_13
_atom_site_aniso_U_12
Cl1 0.0694(4) 0.0734(5) 0.1174(7) -0.0110(4) -0.0405(4) -0.0159(4)
S1 0.0535(3) 0.0540(3) 0.0513(3) -0.0042(2) -0.0139(2) -0.0095(2)
O1 0.0546(10) 0.0689(12) 0.1076(16) -0.0047(11) -0.0296(10) 0.0009(9)
O2 0.0950(14) 0.0797(13) 0.0420(9) -0.0049(8) -0.0116(9) -0.0229(11)
N1 0.0481(13) 0.0565(15) 0.0293(11) 0.000 -0.0043(10) 0.000
N3 0.0507(10) 0.0472(10) 0.0539(10) -0.0111(8) 0.0065(8) -0.0119(8)
C2 0.0576(13) 0.0707(15) 0.0461(11) -0.0234(11) -0.0019(10) -0.0159(12)
C4 0.0408(15) 0.064(2) 0.0524(17) 0.000 -0.0030(13) 0.000
C5 0.0412(14) 0.0431(15) 0.0439(15) 0.000 0.0022(12) 0.000
C6 0.0423(15) 0.081(2) 0.0426(16) 0.000 -0.0109(13) 0.000
C7 0.0690(16) 0.0621(16) 0.0808(18) -0.0099(14) 0.0087(14) 0.0166(13)
C8 0.0444(10) 0.0374(10) 0.0417(10) 0.0010(8) -0.0055(8) -0.0038(8)
C9 0.0495(11) 0.0516(12) 0.0511(12) -0.0097(10) 0.0039(9) -0.0086(10)
C10 0.0660(15) 0.0491(12) 0.0512(12) -0.0099(10) -0.0044(11) -0.0076(11)
C11 0.0518(12) 0.0356(10) 0.0685(14) 0.0042(10) -0.0176(11) -0.0060(9)
C12 0.0437(11) 0.0535(13) 0.0783(17) 0.0007(13) 0.0027(11) -0.0051(10)
C13 0.0542(12) 0.0470(12) 0.0500(12) -0.0049(9) 0.0058(10) -0.0026(10)

loop_
_atom_type_symbol
_atom_type_description
_atom_type_scat_dispersion_real
_atom_type_scat_dispersion_imag
_atom_type_scat_source
C C 0.0033 0.0016 'International Tables Vol C Tables 4.2.6.8 and 6.1.1.4'
H H 0.0000 0.0000 'International Tables Vol C Tables 4.2.6.8 and 6.1.1.4'
N N 0.0061 0.0033 'International Tables Vol C Tables 4.2.6.8 and 6.1.1.4'
O O 0.0106 0.0060 'International Tables Vol C Tables 4.2.6.8 and 6.1.1.4'
S S 0.1246 0.1234 'International Tables Vol C Tables 4.2.6.8 and 6.1.1.4'
Cl Cl 0.1484 0.1585 'International Tables Vol C Tables 4.2.6.8 and 6.1.1.4'

loop_
_geom_angle_atom_site_label_1
_geom_angle_atom_site_label_2
_geom_angle_atom_site_label_3
_geom_angle
_geom_angle_site_symmetry_1
_geom_angle_site_symmetry_3
_geom_angle_publ_flag
O1 S1 O2 120.92(13) . . ?
O1 S1 N3 106.05(11) . . ?
O2 S1 N3 106.71(11) . . ?
O1 S1 C8 107.46(10) . . ?
O2 S1 C8 107.31(11) . . ?
N3 S1 C8 107.81(10) . . ?
C2 N1 C2 109.3(3) 7_565 . ?
C2 N1 C5 118.21(15) 7_565 . ?
C2 N1 C5 118.21(15) . . ?
C4 N3 C2 112.7(2) . . ?
C4 N3 S1 121.19(16) . . ?
C2 N3 S1 120.83(16) . . ?
N1 C2 N3 111.36(18) . . ?
N1 C2 H2A 109.4 . . ?
N3 C2 H2A 109.4 . . ?
N1 C2 H2B 109.4 . . ?
N3 C2 H2B 109.4 . . ?
H2A C2 H2B 108.0 . . ?
N3 C4 N3 106.2(2) . 7_565 ?
N3 C4 H4A 110.5 . . ?
N3 C4 H4A 110.5 7_565 . ?
N3 C4 H4B 110.5 . . ?
N3 C4 H4B 110.5 7_565 . ?
H4A C4 H4B 108.7 . . ?
N1 C5 C7 107.89(18) . . ?
N1 C5 C7 107.89(18) . 7_565 ?
C7 C5 C7 107.4(3) . 7_565 ?
N1 C5 C6 114.2(2) . . ?
C7 C5 C6 109.59(19) . . ?
C7 C5 C6 109.59(19) 7_565 . ?
C5 C6 H6A 109.5 . . ?
C5 C6 H6B 109.5 . . ?
H6A C6 H6B 109.5 . . ?
C5 C6 H6C 109.5 . . ?
H6A C6 H6C 109.5 . . ?
H6B C6 H6C 109.5 . . ?
C5 C7 H7A 109.5 . . ?
C5 C7 H7B 109.5 . . ?
H7A C7 H7B 109.5 . . ?
C5 C7 H7C 109.5 . . ?
H7A C7 H7C 109.5 . . ?
H7B C7 H7C 109.5 . . ?
C13 C8 C9 120.61(19) . . ?
C13 C8 S1 119.87(17) . . ?
C9 C8 S1 119.50(16) . . ?
C10 C9 C8 119.4(2) . . ?
C10 C9 H9A 120.3 . . ?
C8 C9 H9A 120.3 . . ?
C11 C10 C9 119.7(2) . . ?
C11 C10 H10A 120.2 . . ?
C9 C10 H10A 120.2 . . ?
C12 C11 C10 121.7(2) . . ?
C12 C11 Cl1 119.36(19) . . ?
C10 C11 Cl1 119.0(2) . . ?
C11 C12 C13 119.0(2) . . ?
C11 C12 H12A 120.5 . . ?
C13 C12 H12A 120.5 . . ?
C8 C13 C12 119.6(2) . . ?
C8 C13 H13A 120.2 . . ?
C12 C13 H13A 120.2 . . ?

loop_
_geom_bond_atom_site_label_1
_geom_bond_atom_site_label_2
_geom_bond_distance
_geom_bond_site_symmetry_2
_geom_bond_publ_flag
Cl1 C11 1.743(2) . ?
S1 O1 1.4241(19) . ?
S1 O2 1.4275(19) . ?
S1 N3 1.614(2) . ?
S1 C8 1.765(2) . ?
N1 C2 1.433(3) 7_565 ?
N1 C2 1.433(3) . ?
N1 C5 1.500(4) . ?
N3 C4 1.458(3) . ?
N3 C2 1.491(3) . ?
C2 H2A 0.9700 . ?
C2 H2B 0.9700 . ?
C4 H4A 0.9700 . ?
C4 H4B 0.9700 . ?
C5 C7 1.518(3) . ?
C5 C7 1.519(3) 7_565 ?
C5 C6 1.524(4) . ?
C6 H6A 0.9600 . ?
C6 H6B 0.9600 . ?
C6 H6C 0.9600 . ?
C7 H7A 0.9600 . ?
C7 H7B 0.9600 . ?
C7 H7C 0.9600 . ?
C8 C13 1.377(3) . ?
C8 C9 1.384(3) . ?
C9 C10 1.378(3) . ?
C9 H9A 0.9300 . ?
C10 C11 1.368(3) . ?
C10 H10A 0.9300 . ?
C11 C12 1.368(4) . ?
C12 C13 1.390(3) . ?
C12 H12A 0.9300 . ?
C13 H13A 0.9300 . ?

loop_
_geom_hbond_atom_site_label_D
_geom_hbond_atom_site_label_H
_geom_hbond_atom_site_label_A
_geom_hbond_distance_DH
_geom_hbond_distance_HA
_geom_hbond_distance_DA
_geom_hbond_angle_DHA
_geom_hbond_site_symmetry_A
_geom_hbond_publ_flag
C2 H2A O2 0.97 2.43 3.294(3) 148.7 1_556 yes
C12 H12A O1 0.93 2.49 3.358(3) 155.0 8_656 yes

loop_
_geom_torsion_atom_site_label_1
_geom_torsion_atom_site_label_2
_geom_torsion_atom_site_label_3
_geom_torsion_atom_site_label_4
_geom_torsion
_geom_torsion_site_symmetry_1
_geom_torsion_site_symmetry_2
_geom_torsion_site_symmetry_3
_geom_torsion_site_symmetry_4
_geom_torsion_publ_flag
O1 S1 N3 C4 164.5(2) . . . . ?
O2 S1 N3 C4 34.4(2) . . . . ?
C8 S1 N3 C4 -80.6(2) . . . . ?
O1 S1 N3 C2 -42.9(2) . . . . ?
O2 S1 N3 C2 -173.03(17) . . . . ?
C8 S1 N3 C2 71.96(19) . . . . ?
C2 N1 C2 N3 56.2(3) 7_565 . . . ?
C5 N1 C2 N3 -83.0(3) . . . . ?
C4 N3 C2 N1 -58.7(3) . . . . ?
S1 N3 C2 N1 146.56(18) . . . . ?
C2 N3 C4 N3 56.4(3) . . . 7_565 ?
S1 N3 C4 N3 -149.02(13) . . . 7_565 ?
C2 N1 C5 C7 170.1(2) 7_565 . . . ?
C2 N1 C5 C7 -54.3(3) . . . . ?
C2 N1 C5 C7 54.3(3) 7_565 . . 7_565 ?
C2 N1 C5 C7 -170.1(2) . . . 7_565 ?
C2 N1 C5 C6 -67.79(18) 7_565 . . . ?
C2 N1 C5 C6 67.79(18) . . . . ?
O1 S1 C8 C13 -141.23(19) . . . . ?
O2 S1 C8 C13 -9.8(2) . . . . ?
N3 S1 C8 C13 104.85(19) . . . . ?
O1 S1 C8 C9 40.3(2) . . . . ?
O2 S1 C8 C9 171.81(18) . . . . ?
N3 S1 C8 C9 -73.58(19) . . . . ?
C13 C8 C9 C10 -1.2(3) . . . . ?
S1 C8 C9 C10 177.26(18) . . . . ?
C8 C9 C10 C11 0.8(4) . . . . ?
C9 C10 C11 C12 0.5(4) . . . . ?
C9 C10 C11 Cl1 -178.38(18) . . . . ?
C10 C11 C12 C13 -1.4(4) . . . . ?
Cl1 C11 C12 C13 177.49(18) . . . . ?
C9 C8 C13 C12 0.3(3) . . . . ?
S1 C8 C13 C12 -178.14(17) . . . . ?
C11 C12 C13 C8 1.0(4) . . . . ?
